data_2010733
loop_
_publ_author_name
'Casas, Jos\'e S.'
'Garc\'ia-Mart\'inez, Emilia'
'S\'anchez-Gonz\'alez, Angeles'
'Sordo, Jos\'e'
'Villar, Roberto'

_publ_section_title
;
 Dichlorodiethylbis(pyridine-<i>N</i>)tin(IV)
;
_journal_issue 3
_journal_name_full 'Acta Crystallographica Section C'
_journal_page_first 299
_journal_page_last 300
_journal_paper_doi 10.1107/S0108270199015371
_journal_volume 56
_journal_year 2000
_chemical_formula_iupac '[Sn Cl2 (C2 H5 )2 (C5 H5 N) 2]'
_chemical_formula_moiety 'C14 H20 Cl2 N2 Sn'
_chemical_formula_sum 'C14 H20 Cl2 N2 Sn'
_chemical_formula_weight 405.91
_chemical_name_systematic
;
 dichlorodiethylbis(pyridine)tin(IV)
;
_space_group_IT_number 15
_symmetry_cell_setting monoclinic
_symmetry_space_group_name_Hall '-C 2yc'
_symmetry_space_group_name_H-M 'C 1 2/c 1'
_audit_creation_method SHELXL-97
_cell_angle_alpha 90.00
_cell_angle_beta 113.7640(13)
_cell_angle_gamma 90.00
_cell_formula_units_Z 4
_cell_length_a 13.9828(3)
_cell_length_b 9.6029(2)
_cell_length_c 14.0432(2)
_cell_measurement_reflns_used 39
_cell_measurement_temperature 293(2)
_cell_measurement_theta_max 23
_cell_measurement_theta_min 3
_cell_volume 1725.78(6)
_computing_cell_refinement SMART
_computing_data_collection 'SMART (Siemens, 1995)'
_computing_data_reduction 'SAINT (Siemens, 1995)'
_computing_molecular_graphics 'ORTEPIII (Burnett & Johnson, 1996)'
_computing_publication_material 'SHELX97  (Sheldrick, 1997)'
_computing_structure_refinement 'SHELXL97 (Sheldrick, 1997)'
_computing_structure_solution 'SHELXS97 (Sheldrick, 1997)'
_diffrn_ambient_temperature 293(2)
_diffrn_measured_fraction_theta_full .469
_diffrn_measured_fraction_theta_max .469
_diffrn_measurement_device_type 'Siemens CCD'
_diffrn_measurement_method '\w scans'
_diffrn_radiation_monochromator graphite
_diffrn_radiation_source 'fine-focus sealed tube'
_diffrn_radiation_type MoK\a
_diffrn_radiation_wavelength .71073
_diffrn_reflns_av_R_equivalents .0314
_diffrn_reflns_av_sigmaI/netI .0398
_diffrn_reflns_limit_h_max 18
_diffrn_reflns_limit_h_min -7
_diffrn_reflns_limit_k_max 12
_diffrn_reflns_limit_k_min -12
_diffrn_reflns_limit_l_max 18
_diffrn_reflns_limit_l_min -18
_diffrn_reflns_number 5824
_diffrn_reflns_theta_full 28.25
_diffrn_reflns_theta_max 28.25
_diffrn_reflns_theta_min 2.65
_diffrn_standards_decay_% <1
_diffrn_standards_interval_count 'after each set of frames'
_diffrn_standards_number '50 first frames'
_exptl_absorpt_coefficient_mu 1.780
_exptl_absorpt_correction_T_max .766
_exptl_absorpt_correction_T_min .550
_exptl_absorpt_correction_type empirical
_exptl_absorpt_process_details
;
  (SADABS; Sheldrick, 1996)
;
_exptl_crystal_colour colorless
_exptl_crystal_density_diffrn 1.562
_exptl_crystal_density_method 'not measured'
_exptl_crystal_description block
_exptl_crystal_F_000 808
_exptl_crystal_size_max .35
_exptl_crystal_size_mid .20
_exptl_crystal_size_min .15
_refine_diff_density_max .602
_refine_diff_density_min -.309
_refine_ls_extinction_method none
_refine_ls_goodness_of_fit_ref .999
_refine_ls_hydrogen_treatment constr
_refine_ls_matrix_type full
_refine_ls_number_parameters 99
_refine_ls_number_reflns 2128
_refine_ls_number_restraints 1
_refine_ls_restrained_S_all 1.016
_refine_ls_R_factor_all .0607
_refine_ls_R_factor_gt .0316
_refine_ls_shift/su_max .000
_refine_ls_shift/su_mean .000
_refine_ls_structure_factor_coef Fsqd
_refine_ls_weighting_details 'w = 1/[\s^2^(Fo^2^)+(0.0354P)^2^] where P=(Fo^2^+2Fc^2^)/3'
_refine_ls_weighting_scheme calc
_refine_ls_wR_factor_ref .0766
_reflns_number_gt 1459
_reflns_number_total 2128
_reflns_threshold_expression I>2\s(I)
_cod_data_source_file na1442.cif
_cod_data_source_block I
_cod_depositor_comments
;
The following automatic conversions were performed:

'_refine_ls_weighting_scheme' value 'calc w =
1/[\s^2^(Fo^2^)+(0.0354P)^2^] where P=(Fo^2^+2Fc^2^)/3' was changed
to 'calc'. New tag '_refine_ls_weighting_details' was created. The
value of the new tag was set to 'w = 1/[\s^2^(Fo^2^)+(0.0354P)^2^]
where P=(Fo^2^+2Fc^2^)/3'.

Automatic conversion script
Id: cif_fix_values 3143 2015-03-26 13:38:13Z robertas 
;
_cod_original_sg_symbol_H-M 'C 2/c'
_cod_database_code 2010733
_cod_database_fobs_code 2010733

loop_
_symmetry_equiv_pos_as_xyz
'x, y, z'
'-x, y, -z+1/2'
'x+1/2, y+1/2, z'
'-x+1/2, y+1/2, -z+1/2'
'-x, -y, -z'
'x, -y, z-1/2'
'-x+1/2, -y+1/2, -z'
'x+1/2, -y+1/2, z-1/2'

loop_
_atom_site_label
_atom_site_fract_x
_atom_site_fract_y
_atom_site_fract_z
_atom_site_U_iso_or_equiv
_atom_site_adp_type
_atom_site_calc_flag
_atom_site_refinement_flags
_atom_site_occupancy
_atom_site_disorder_assembly
_atom_site_disorder_group
_atom_site_type_symbol
Sn .0000 .0000 .0000 .04881(12) Uani d S 1 . . Sn
Cl -.06320(8) .21590(11) .06917(7) .0718(3) Uani d . 1 . . Cl
N .1660(2) .0080(3) .1476(2) .0597(7) Uani d . 1 . . N
C1 .2500(3) -.0542(4) .1455(3) .0677(9) Uani d . 1 . . C
H1 .2449 -.0964 .0840 .081 Uiso calc R 1 . . H
C2 .3437(3) -.0590(4) .2299(3) .0790(11) Uani d . 1 . . C
H2 .4010 -.1032 .2256 .095 Uiso calc R 1 . . H
C3 .3517(3) .0022(4) .3207(4) .0824(13) Uani d . 1 . . C
H3 .4143 -.0003 .3794 .099 Uiso calc R 1 . . H
C4 .2667(3) .0666(5) .3236(3) .0830(12) Uani d . 1 . . C
H4 .2705 .1095 .3844 .100 Uiso calc R 1 . . H
C5 .1750(3) .0682(4) .2360(3) .0707(10) Uani d . 1 . . C
H5 .1171 .1130 .2386 .085 Uiso calc R 1 . . H
C6 -.0567(4) -.1308(5) .0904(3) .1015(15) Uani d D 1 . . C
H6A1 -.0208 -.0883 .0513 .122 Uiso calc PR .30 . . H
H6A2 -.0743 -.0680 .1350 .122 Uiso calc PR .30 . . H
H6B1 -.0940 -.0648 .1185 .122 Uiso d PR .70 . . H
H6B2 .0037 -.1620 .1473 .122 Uiso d PR .70 . . H
C7A -.0336(17) -.2617(13) .1212(13) .114(6) Uani d PD .30 . . C
H7A1 -.0823 -.2957 .1482 .171 Uiso calc PR .30 . . H
H7A2 .0359 -.2661 .1745 .171 Uiso calc PR .30 . . H
H7A3 -.0378 -.3180 .0632 .171 Uiso calc PR .30 . . H
C7B -.1228(7) -.2399(10) .0458(7) .154(4) Uani d P .70 . . C
H7B1 -.0963 -.2934 .0039 .231 Uiso calc PR .70 . . H
H7B2 -.1909 -.2046 .0028 .231 Uiso calc PR .70 . . H
H7B3 -.1275 -.2980 .0993 .231 Uiso calc PR .70 . . H

loop_
_atom_site_aniso_label
_atom_site_aniso_U_11
_atom_site_aniso_U_22
_atom_site_aniso_U_33
_atom_site_aniso_U_12
_atom_site_aniso_U_13
_atom_site_aniso_U_23
Sn .04618(18) .0568(2) .04256(17) .00031(15) .01699(13) -.00217(14)
Cl .0636(5) .0795(6) .0643(5) .0088(5) .0175(4) -.0177(5)
N .0537(16) .0657(17) .0539(15) .0051(14) .0155(13) -.0065(13)
C1 .054(2) .077(2) .066(2) .0037(19) .0176(18) -.0129(19)
C2 .057(2) .083(2) .084(3) .012(2) .014(2) -.010(2)
C3 .060(2) .091(3) .070(3) .006(2) -.0010(19) .001(2)
C4 .080(3) .103(3) .051(2) .008(3) .010(2) -.011(2)
C5 .064(2) .084(2) .057(2) .012(2) .0165(18) -.0118(19)
C6 .124(4) .115(4) .085(3) -.030(3) .062(3) .000(3)
C7A .20(2) .061(9) .097(12) .009(11) .080(13) .034(8)
C7B .150(8) .161(9) .141(8) -.068(7) .047(6) .038(7)

loop_
_atom_type_symbol
_atom_type_description
_atom_type_scat_dispersion_real
_atom_type_scat_dispersion_imag
_atom_type_scat_source
C C .0033 .0016 'International Tables Vol C Tables 4.2.6.8 and 6.1.1.4'
H H .0000 .0000 'International Tables Vol C Tables 4.2.6.8 and 6.1.1.4'
Cl Cl .1484 .1585 'International Tables Vol C Tables 4.2.6.8 and 6.1.1.4'
N N .0061 .0033 'International Tables Vol C Tables 4.2.6.8 and 6.1.1.4'
Sn Sn -.6537 1.4246 'International Tables Vol C Tables 4.2.6.8 and 6.1.1.4'

loop_
_geom_angle_atom_site_label_1
_geom_angle_atom_site_label_2
_geom_angle_atom_site_label_3
_geom_angle_site_symmetry_1
_geom_angle_site_symmetry_3
_geom_angle
_geom_angle_publ_flag
C6 Sn C6 5 . 180.0 ?
C6 Sn N 5 5 88.1(2) ?
C6 Sn N . 5 91.9(2) ?
C6 Sn N 5 . 91.9(2) y
C6 Sn N . . 88.1(2) y
N Sn N 5 . 180.0 ?
C6 Sn Cl 5 . 90.90(10) y
C6 Sn Cl . . 89.10(10) y
N Sn Cl 5 . 89.60(10) y
N Sn Cl . . 90.50(10) y
C6 Sn Cl 5 5 89.10(10) ?
C6 Sn Cl . 5 90.90(10) ?
N Sn Cl 5 5 90.50(10) ?
N Sn Cl . 5 89.60(10) ?
Cl Sn Cl . 5 180.0 ?
C5 N C1 . . 117.7(3) ?
C5 N Sn . . 120.8(2) ?
C1 N Sn . . 121.3(2) ?
N C1 C2 . . 122.8(4) ?
C3 C2 C1 . . 118.9(4) ?
C4 C3 C2 . . 118.8(4) ?
C3 C4 C5 . . 119.5(4) ?
N C5 C4 . . 122.3(4) ?
C7A C6 C7B . . 57.0(9) ?
C7A C6 Sn . . 130.3(9) ?
C7B C6 Sn . . 121.2(5) ?

loop_
_geom_bond_atom_site_label_1
_geom_bond_atom_site_label_2
_geom_bond_site_symmetry_2
_geom_bond_distance
_geom_bond_publ_flag
Sn C6 5 2.151(4) ?
Sn C6 . 2.151(4) y
Sn N 5 2.410(3) y
Sn N . 2.411(3) y
Sn Cl . 2.5910(10) y
Sn Cl 5 2.5910(10) ?
N C5 . 1.329(4) ?
N C1 . 1.328(5) ?
C1 C2 . 1.368(5) ?
C2 C3 . 1.367(6) ?
C3 C4 . 1.354(6) ?
C4 C5 . 1.374(5) ?
C6 C7A . 1.326(11) ?
C6 C7B . 1.370(8) ?

loop_
_geom_hbond_atom_site_label_D
_geom_hbond_atom_site_label_H
_geom_hbond_atom_site_label_A
_geom_hbond_site_symmetry_A
_geom_hbond_distance_DH
_geom_hbond_distance_HA
_geom_hbond_distance_DA
_geom_hbond_angle_DHA
C1 H1 Cl 5 .93 2.83 3.460(4) 126
C2 H2 Cl 3_545 .93 3.00 3.719(5) 136
C5 H5 Cl . .93 2.86 3.507(4) 128

loop_
_geom_torsion_atom_site_label_1
_geom_torsion_atom_site_label_2
_geom_torsion_atom_site_label_3
_geom_torsion_atom_site_label_4
_geom_torsion_site_symmetry_1
_geom_torsion
_geom_torsion_publ_flag
C6 Sn N C5 5 115.0(3) ?
C6 Sn N C5 . -65.0(3) ?
N Sn N C5 5 51(8) ?
Cl Sn N C5 . 24.0(3) ?
Cl Sn N C5 5 -156.0(3) ?
C6 Sn N C1 5 -69.0(3) ?
C6 Sn N C1 . 111.0(3) ?
N Sn N C1 5 -133(8) ?
Cl Sn N C1 . -159.9(3) ?
Cl Sn N C1 5 20.1(3) ?
C5 N C1 C2 . .3(6) ?
Sn N C1 C2 . -175.9(3) ?
N C1 C2 C3 . .3(7) ?
C1 C2 C3 C4 . -.6(7) ?
C2 C3 C4 C5 . .4(7) ?
C1 N C5 C4 . -.5(6) ?
Sn N C5 C4 . 175.7(3) ?
C3 C4 C5 N . .2(7) ?
C6 Sn C6 C7A 5 173(8) ?
N Sn C6 C7A 5 109.3(12) ?
N Sn C6 C7A . -70.7(12) ?
Cl Sn C6 C7A . -161.1(12) y
Cl Sn C6 C7A 5 18.9(12) ?
C6 Sn C6 C7B 5 102(7) ?
N Sn C6 C7B 5 38.1(7) ?
N Sn C6 C7B . -141.9(7) ?
Cl Sn C6 C7B . 127.6(7) y
Cl Sn C6 C7B 5 -52.4(7) ?
